data_7230433
loop_
_publ_author_name
'Seiler, Vanessa Kristina'
'Callebaut, Kevin'
'Robeyns, Koen'
'Tumanov, Nikolay'
'Wouters, Johan'
'Champagne, Beno\^it'
'Leyssens, Tom'

_publ_section_title
;
 Acidochromic spiropyran--merocyanine stabilisation in the solid state
;
_journal_issue 24
_journal_name_full CrystEngComm
_journal_page_first 3318
_journal_paper_doi 10.1039/C8CE00291F
_journal_volume 20
_journal_year 2018
_chemical_formula_moiety '2(C20 H22 N O2), 2(H2 O4 P), 1.5(H3 O4 P), 4.5(H2O)'
_chemical_formula_sum 'C40 H60.5 N2 O22.5 P3.5'
_chemical_formula_weight 1037.80
_chemical_name_common
'tetrakis(2-[(E)-2-(2-hydroxy-3-methoxyphenyl)ethenyl]-1,3,3-trimethyl-3H-indol-1-ium) tris(phosphoric acid) nonahydrate tetradihydrogen phosphate'
_chemical_name_systematic
'tetrakis(2-[(E)-2-(2-hydroxy-3-methoxyphenyl)ethenyl]-1,3,3-trimethyl-3H-indol-1-ium) tris(phosphoric acid) nonahydrate tetradihydrogen phosphate'
_space_group_crystal_system triclinic
_space_group_IT_number 2
_space_group_name_Hall '-P 1'
_space_group_name_H-M_alt 'P -1'
_symmetry_space_group_name_Hall '-P 1'
_symmetry_space_group_name_H-M 'P -1'
_atom_sites_solution_hydrogens mixed
_atom_sites_solution_primary dual
_atom_sites_solution_secondary difmap
_audit_creation_method SHELXL-2018/1
_audit_update_record
;
2018-02-15 deposited with the CCDC.
2018-04-06 downloaded from the CCDC.
;
_cell_angle_alpha 76.128(4)
_cell_angle_beta 81.814(4)
_cell_angle_gamma 79.953(4)
_cell_formula_units_Z 2
_cell_length_a 12.0289(5)
_cell_length_b 12.4435(5)
_cell_length_c 17.4047(7)
_cell_measurement_reflns_used 5428
_cell_measurement_temperature 295(2)
_cell_measurement_theta_max 62.0630
_cell_measurement_theta_min 2.6230
_cell_volume 2476.58(18)
_computing_cell_refinement 'CrysAlisPro 1.171.38.46 (Rigaku OD, 2015)'
_computing_data_collection 'CrysAlisPro 1.171.38.46 (Rigaku OD, 2015)'
_computing_data_reduction 'CrysAlisPro 1.171.38.46 (Rigaku OD, 2015)'
_computing_structure_refinement 'SHELXL-2018/1 (Sheldrick, 2018)'
_computing_structure_solution 'SHELXT (Sheldrick, 2015)'
_diffrn_ambient_temperature 295(2)
_diffrn_detector_area_resol_mean 5.1856
_diffrn_measured_fraction_theta_full 0.970
_diffrn_measured_fraction_theta_max 0.970
_diffrn_measurement_device_type
;
Oxford Diffraction Xcalibur, Ruby, Gemini ultra
;
_diffrn_measurement_method '\w scans'
_diffrn_radiation_monochromator 'multilayer mirror'
_diffrn_radiation_type CuK\a
_diffrn_radiation_wavelength 1.54184
_diffrn_reflns_av_R_equivalents 0.0244
_diffrn_reflns_av_unetI/netI 0.0330
_diffrn_reflns_Laue_measured_fraction_full 0.970
_diffrn_reflns_Laue_measured_fraction_max 0.970
_diffrn_reflns_limit_h_max 13
_diffrn_reflns_limit_h_min -13
_diffrn_reflns_limit_k_max 14
_diffrn_reflns_limit_k_min -13
_diffrn_reflns_limit_l_max 19
_diffrn_reflns_limit_l_min -14
_diffrn_reflns_number 15421
_diffrn_reflns_point_group_measured_fraction_full 0.970
_diffrn_reflns_point_group_measured_fraction_max 0.970
_diffrn_reflns_theta_full 62.520
_diffrn_reflns_theta_max 62.520
_diffrn_reflns_theta_min 2.630
_diffrn_source 'fine-focus sealed tube'
_exptl_absorpt_coefficient_mu 1.971
_exptl_absorpt_correction_T_max 0.891
_exptl_absorpt_correction_T_min 0.866
_exptl_absorpt_correction_type analytical
_exptl_absorpt_process_details
;
CrysAlisPro 1.171.38.46 (Rigaku Oxford Diffraction, 2015)
Analytical numeric absorption correction using a multifaceted crystal
model based on expressions derived by R.C. Clark & J.S. Reid.
(Clark, R. C. & Reid, J. S. (1995). Acta Cryst. A51, 887-897)
Empirical absorption correction using spherical harmonics,
 implemented in SCALE3 ABSPACK scaling algorithm.
;
_exptl_crystal_colour red
_exptl_crystal_density_diffrn 1.392
_exptl_crystal_description block
_exptl_crystal_F_000 1094
_exptl_crystal_recrystallization_method 'Re-crystallisation from solvent: Acetonitrile'
_exptl_crystal_size_max 0.110
_exptl_crystal_size_mid 0.090
_exptl_crystal_size_min 0.080
_refine_diff_density_max 0.542
_refine_diff_density_min -0.401
_refine_diff_density_rms 0.044
_refine_ls_extinction_method none
_refine_ls_goodness_of_fit_ref 1.012
_refine_ls_hydrogen_treatment constr
_refine_ls_matrix_type full
_refine_ls_number_parameters 722
_refine_ls_number_reflns 7672
_refine_ls_number_restraints 133
_refine_ls_restrained_S_all 1.022
_refine_ls_R_factor_all 0.0726
_refine_ls_R_factor_gt 0.0536
_refine_ls_shift/su_max 0.001
_refine_ls_shift/su_mean 0.000
_refine_ls_structure_factor_coef Fsqd
_refine_ls_weighting_details 'w=1/[\s^2^(Fo^2^)+(0.0889P)^2^+0.9168P] where P=(Fo^2^+2Fc^2^)/3'
_refine_ls_weighting_scheme calc
_refine_ls_wR_factor_gt 0.1423
_refine_ls_wR_factor_ref 0.1599
_reflns_Friedel_coverage 0.000
_reflns_number_gt 5767
_reflns_number_total 7672
_reflns_threshold_expression 'I > 2\s(I)'
_cod_data_source_file c8ce00291f2.cif
_cod_data_source_block nt0159_KC-SPOMe_H3PO4_ACN
_cod_depositor_comments 'Adding full bibliography for 7230424--7230439.cif.'
_cod_original_cell_volume 2476.57(19)
_cod_original_formula_sum 'C40 H60.50 N2 O22.50 P3.50'
_cod_database_code 7230433
_shelx_shelxl_version_number 2018/1
_shelx_space_group_comment
;
The symmetry employed for this shelxl refinement is uniquely defined
by the following loop, which should always be used as a source of
symmetry information in preference to the above space-group names.
They are only intended as comments.
;
_shelx_estimated_absorpt_t_min 0.812
_shelx_estimated_absorpt_t_max 0.858

loop_
_space_group_symop_operation_xyz
'x, y, z'
'-x, -y, -z'

loop_
_atom_site_label
_atom_site_type_symbol
_atom_site_fract_x
_atom_site_fract_y
_atom_site_fract_z
_atom_site_U_iso_or_equiv
_atom_site_adp_type
_atom_site_occupancy
_atom_site_site_symmetry_order
_atom_site_calc_flag
_atom_site_refinement_flags_posn
_atom_site_refinement_flags_adp
_atom_site_refinement_flags_occupancy
_atom_site_disorder_assembly
_atom_site_disorder_group
O1A O 0.47059(17) 0.27248(17) 0.89184(13) 0.0640(6) Uani 1 1 d . . . . .
H1A H 0.427775 0.326500 0.903428 0.096 Uiso 1 1 calc R U . . .
C2A C 0.4204(2) 0.2270(3) 0.84545(17) 0.0550(7) Uani 1 1 d . . . . .
C3A C 0.3187(3) 0.2812(3) 0.81544(18) 0.0601(8) Uani 1 1 d . . . . .
C4A C 0.2691(3) 0.2376(3) 0.76588(19) 0.0713(9) Uani 1 1 d . . . . .
H4A H 0.200720 0.273717 0.746849 0.086 Uiso 1 1 calc R U . . .
C5A C 0.3215(3) 0.1396(4) 0.7445(2) 0.0813(10) Uani 1 1 d . . . . .
H5A H 0.289380 0.111267 0.709340 0.098 Uiso 1 1 calc R U . . .
C6A C 0.4203(3) 0.0835(3) 0.7743(2) 0.0757(10) Uani 1 1 d . . . . .
H6A H 0.453856 0.017418 0.759312 0.091 Uiso 1 1 calc R U . . .
C7A C 0.4718(3) 0.1243(3) 0.82728(18) 0.0619(8) Uani 1 1 d . . . . .
C8A C 0.5712(3) 0.0574(3) 0.86122(19) 0.0642(8) Uani 1 1 d . . . . .
H8A H 0.604666 -0.002520 0.838521 0.077 Uiso 1 1 calc R U . . .
C9A C 0.6210(3) 0.0717(3) 0.92185(19) 0.0616(8) Uani 1 1 d . . . . .
H9A H 0.590321 0.133283 0.943463 0.074 Uiso 1 1 calc R U . . .
C10A C 0.7163(3) 0.0014(2) 0.95597(17) 0.0557(7) Uani 1 1 d . . . . .
C11A C 0.7863(3) -0.1034(2) 0.93330(18) 0.0581(7) Uani 1 1 d . . . . .
C12A C 0.7123(3) -0.1965(3) 0.9440(2) 0.0761(9) Uani 1 1 d . . . . .
H12A H 0.759909 -0.265017 0.937907 0.114 Uiso 1 1 calc R U . . .
H12B H 0.659488 -0.175440 0.904589 0.114 Uiso 1 1 calc R U . . .
H12C H 0.671293 -0.207070 0.996128 0.114 Uiso 1 1 calc R U . . .
C13A C 0.8451(3) -0.0764(3) 0.84756(19) 0.0707(9) Uani 1 1 d . . . . .
H13A H 0.886465 -0.015015 0.841371 0.106 Uiso 1 1 calc R U . . .
H13B H 0.788844 -0.056629 0.810618 0.106 Uiso 1 1 calc R U . . .
H13C H 0.896516 -0.140909 0.837357 0.106 Uiso 1 1 calc R U . . .
C14A C 0.8714(3) -0.1345(2) 0.99315(18) 0.0571(7) Uani 1 1 d . . . . .
C15A C 0.9597(3) -0.2226(3) 1.0065(2) 0.0697(9) Uani 1 1 d . . . . .
H15A H 0.975157 -0.274769 0.974623 0.084 Uiso 1 1 calc R U . . .
C16A C 1.0239(3) -0.2312(3) 1.0677(2) 0.0750(9) Uani 1 1 d . . . . .
H16A H 1.082905 -0.290296 1.077288 0.090 Uiso 1 1 calc R U . . .
C17A C 1.0025(3) -0.1536(3) 1.1153(2) 0.0730(9) Uani 1 1 d . . . . .
H17A H 1.047781 -0.161094 1.155887 0.088 Uiso 1 1 calc R U . . .
C18A C 0.9152(3) -0.0655(3) 1.10331(19) 0.0657(8) Uani 1 1 d . . . . .
H18A H 0.899853 -0.013129 1.135041 0.079 Uiso 1 1 calc R U . . .
C19A C 0.8519(3) -0.0590(2) 1.04183(18) 0.0563(7) Uani 1 1 d . . . . .
N20A N 0.7572(2) 0.02150(19) 1.01701(15) 0.0572(6) Uani 1 1 d . . . . .
C21A C 0.7154(3) 0.1140(3) 1.0572(2) 0.0748(10) Uani 1 1 d . . . . .
H21A H 0.697347 0.084533 1.112993 0.112 Uiso 0.5 1 calc R U P . .
H21B H 0.648464 0.156890 1.034953 0.112 Uiso 0.5 1 calc R U P . .
H21C H 0.772885 0.161266 1.049954 0.112 Uiso 0.5 1 calc R U P . .
H21D H 0.715117 0.183927 1.018940 0.112 Uiso 0.5 1 calc R U P . .
H21E H 0.764000 0.111569 1.096980 0.112 Uiso 0.5 1 calc R U P . .
H21F H 0.639579 0.107193 1.081979 0.112 Uiso 0.5 1 calc R U P . .
O22A O 0.27887(19) 0.3790(2) 0.84001(14) 0.0745(6) Uani 1 1 d . . . . .
C23A C 0.1745(3) 0.4409(3) 0.8154(3) 0.0882(11) Uani 1 1 d . . . . .
H23A H 0.181486 0.464900 0.758465 0.132 Uiso 1 1 calc R U . . .
H23B H 0.155798 0.505134 0.838758 0.132 Uiso 1 1 calc R U . . .
H23C H 0.115669 0.394609 0.832342 0.132 Uiso 1 1 calc R U . . .
O1B O -0.03219(16) 0.46297(18) 0.71676(12) 0.0633(5) Uani 1 1 d . . . . .
H1B H -0.072106 0.498472 0.747210 0.095 Uiso 1 1 calc R U . . .
C2B C -0.0853(2) 0.3803(3) 0.70887(17) 0.0542(7) Uani 1 1 d . . . . .
C3B C -0.1876(2) 0.3602(3) 0.75589(18) 0.0606(8) Uani 1 1 d . . . . .
C4B C -0.2433(3) 0.2761(3) 0.7490(2) 0.0733(9) Uani 1 1 d . . . . .
H4B H -0.312306 0.264851 0.779049 0.088 Uiso 1 1 calc R U . . .
C5B C -0.1957(3) 0.2082(3) 0.6967(2) 0.0806(10) Uani 1 1 d . . . . .
H5B H -0.231784 0.149528 0.693157 0.097 Uiso 1 1 calc R U . . .
C6B C -0.0963(3) 0.2264(3) 0.6503(2) 0.0757(9) Uani 1 1 d . . . . .
H6B H -0.065939 0.179539 0.615840 0.091 Uiso 1 1 calc R U . . .
C7B C -0.0385(2) 0.3142(3) 0.65318(18) 0.0595(7) Uani 1 1 d . . . . .
C8B C 0.0606(3) 0.3346(3) 0.59815(18) 0.0621(8) Uani 1 1 d . . . . .
H8B H 0.089611 0.280236 0.569176 0.074 Uiso 1 1 calc R U . . .
C9B C 0.1165(3) 0.4239(3) 0.58379(18) 0.0612(8) Uani 1 1 d . . . . .
H9B H 0.090681 0.476151 0.614971 0.073 Uiso 1 1 calc R U . . .
C10B C 0.2102(2) 0.4462(3) 0.52634(17) 0.0564(7) Uani 1 1 d . . . . .
C11B C 0.2754(2) 0.3761(2) 0.46918(17) 0.0545(7) Uani 1 1 d . . . . .
C12B C 0.3344(3) 0.2633(3) 0.5143(2) 0.0717(9) Uani 1 1 d . . . . .
H12D H 0.382178 0.225160 0.477056 0.108 Uiso 1 1 calc R U . . .
H12E H 0.278047 0.218097 0.542480 0.108 Uiso 1 1 calc R U . . .
H12F H 0.379636 0.276218 0.551451 0.108 Uiso 1 1 calc R U . . .
C13B C 0.1976(3) 0.3575(3) 0.4125(2) 0.0776(10) Uani 1 1 d . . . . .
H13D H 0.154285 0.427642 0.390080 0.116 Uiso 1 1 calc R U . . .
H13E H 0.147064 0.306416 0.441355 0.116 Uiso 1 1 calc R U . . .
H13F H 0.242876 0.326876 0.370597 0.116 Uiso 1 1 calc R U . . .
C14B C 0.3609(3) 0.4508(3) 0.42473(17) 0.0572(7) Uani 1 1 d . . . . .
C15B C 0.4446(3) 0.4389(3) 0.36301(19) 0.0715(9) Uani 1 1 d . . . . .
H15B H 0.456887 0.375192 0.342058 0.086 Uiso 1 1 calc R U . . .
C16B C 0.5098(3) 0.5238(4) 0.3331(2) 0.0800(10) Uani 1 1 d . . . . .
H16B H 0.566437 0.516796 0.291481 0.096 Uiso 1 1 calc R U . . .
C17B C 0.4926(3) 0.6184(3) 0.3635(2) 0.0778(10) Uani 1 1 d . . . . .
H17B H 0.537570 0.674143 0.341801 0.093 Uiso 1 1 calc R U . . .
C18B C 0.4102(3) 0.6324(3) 0.4253(2) 0.0736(9) Uani 1 1 d . . . . .
H18B H 0.398738 0.695682 0.446593 0.088 Uiso 1 1 calc R U . . .
C19B C 0.3455(3) 0.5468(3) 0.45390(17) 0.0592(7) Uani 1 1 d . . . . .
N20B N 0.2535(2) 0.5397(2) 0.51513(14) 0.0606(6) Uani 1 1 d . . . . .
C21B C 0.2140(4) 0.6315(3) 0.5572(2) 0.0920(12) Uani 1 1 d . . . . .
H21G H 0.220319 0.603676 0.613106 0.138 Uiso 1 1 calc R U . . .
H21H H 0.136242 0.660497 0.549094 0.138 Uiso 1 1 calc R U . . .
H21I H 0.259944 0.690030 0.536861 0.138 Uiso 1 1 calc R U . . .
O22B O -0.22082(18) 0.4312(2) 0.80601(14) 0.0765(6) Uani 1 1 d . . . . .
C23B C -0.3256(3) 0.4258(4) 0.8539(2) 0.0922(12) Uani 1 1 d . . . . .
H23D H -0.386266 0.443852 0.820597 0.138 Uiso 1 1 calc R U . . .
H23E H -0.335218 0.478242 0.887655 0.138 Uiso 1 1 calc R U . . .
H23F H -0.326429 0.351546 0.886195 0.138 Uiso 1 1 calc R U . . .
P1C P 0.38500(6) 0.57965(7) 0.91335(4) 0.0585(2) Uani 1 1 d D . . . .
O2C O 0.41859(19) 0.45751(17) 0.94546(13) 0.0695(6) Uani 1 1 d D . . . .
O3C O 0.4555(2) 0.64820(19) 0.94604(15) 0.0834(7) Uani 1 1 d D . . . .
H3C H 0.518615 0.612423 0.953151 0.125 Uiso 1 1 calc R U . . .
O4C O 0.4158(2) 0.6097(2) 0.82174(13) 0.0899(8) Uani 1 1 d D . . . .
H4C H 0.358813 0.641055 0.800162 0.135 Uiso 1 1 calc R U . . .
O5C O 0.26058(18) 0.6205(2) 0.93271(12) 0.0716(6) Uani 1 1 d D . . . .
P1D P 0.15719(7) 0.77974(8) 0.75644(5) 0.0662(3) Uani 1 1 d . . . . .
O2D O 0.1277(2) 0.7435(3) 0.84539(14) 0.1064(10) Uani 1 1 d . . . . .
H2D H 0.174388 0.760509 0.868692 0.160 Uiso 1 1 calc R U . . .
O3D O 0.2716(2) 0.7266(2) 0.72753(13) 0.0817(7) Uani 1 1 d . . . . .
O4D O 0.0640(3) 0.7485(2) 0.71868(19) 0.1032(9) Uani 1 1 d . . . . .
H4D H 0.066345 0.780317 0.671531 0.155 Uiso 1 1 calc R U . . .
O5D O 0.1469(2) 0.9086(2) 0.73819(16) 0.0857(7) Uani 1 1 d . . . . .
H5D H 0.174392 0.931269 0.692451 0.129 Uiso 1 1 calc R U . . .
P1E P 0.35206(9) 0.93705(9) 0.55938(7) 0.0856(3) Uani 1 1 d . . . . .
O2E O 0.4302(3) 0.9840(3) 0.60124(16) 0.1129(10) Uani 1 1 d . . . . .
H2E H 0.488103 0.996126 0.571525 0.169 Uiso 1 1 calc R U . . .
O3E O 0.2342(3) 0.9817(3) 0.59146(19) 0.1108(10) Uani 1 1 d . . . . .
O4E O 0.3805(3) 0.9653(3) 0.47174(17) 0.1114(10) Uani 1 1 d . . . . .
O5E O 0.3708(3) 0.8088(2) 0.5857(2) 0.1209(11) Uani 1 1 d . . . . .
H5E H 0.337773 0.789861 0.630237 0.181 Uiso 1 1 calc R U . . .
P1F P 0.0796(13) 1.0411(13) 0.4489(8) 0.120(5) Uani 0.185(9) 1 d D U P A 1
O2F O -0.0270(13) 0.9875(13) 0.4762(9) 0.073(6) Uani 0.185(9) 1 d D U P A 1
H2F H -0.014962 0.933744 0.513328 0.110 Uiso 0.185(9) 1 calc R U P A 1
O3F O 0.107(2) 1.091(2) 0.5171(14) 0.183(19) Uani 0.185(9) 1 d D U P A 1
H3F H 0.118159 1.040372 0.556521 0.274 Uiso 0.185(9) 1 calc R U P A 1
O4F O 0.1829(14) 0.952(2) 0.4366(15) 0.135(9) Uani 0.185(9) 1 d D U P A 1
H4F H 0.240804 0.981113 0.425567 0.203 Uiso 0.185(9) 1 calc R U P A 1
O5F O 0.065(2) 1.1403(18) 0.3800(11) 0.085(8) Uani 0.185(9) 1 d D U P A 1
P1G P 0.0427(6) 1.0754(5) 0.4485(3) 0.0731(17) Uani 0.315(9) 1 d D U P A 2
O2G O -0.0501(12) 1.0036(15) 0.4783(13) 0.188(11) Uani 0.315(9) 1 d D U P A 2
H2G H -0.023175 0.942080 0.503152 0.283 Uiso 0.315(9) 1 calc R U P A 2
O3G O 0.0966(8) 1.0978(7) 0.5175(5) 0.066(3) Uani 0.315(9) 1 d D U P A 2
H3G H 0.124934 1.038206 0.544126 0.099 Uiso 0.315(9) 1 calc R U P A 2
O4G O 0.1389(13) 1.0191(12) 0.3964(8) 0.161(6) Uani 0.315(9) 1 d D U P A 2
H4G H 0.186199 1.061388 0.378620 0.242 Uiso 0.315(9) 1 calc R U P A 2
O5G O -0.0055(11) 1.1890(7) 0.4045(5) 0.087(3) Uani 0.315(9) 1 d D U P A 2
O1W O -0.0757(11) 0.9073(13) 0.6408(6) 0.155(5) Uani 0.5 1 d . U P B 3
O2W O 0.3476(5) 1.2748(5) 0.2288(3) 0.128(3) Uani 0.703(11) 1 d . U P . .
O3W O 0.3016(4) 1.0663(4) 0.3229(3) 0.136(2) Uani 0.809(9) 1 d . U P . .
O4W O -0.1071(3) 0.6171(3) 0.80481(17) 0.0940(8) Uani 1 1 d G U . . .
H4WA H -0.057047 0.656327 0.787612 0.141 Uiso 1 1 d G U . . .
H4WB H -0.100424 0.595382 0.852493 0.141 Uiso 1 1 d G U . . .
O5W O 0.1034(3) 0.4812(3) 1.0334(2) 0.1166(10) Uani 1 1 d G U . . .
H5WA H 0.136845 0.528175 1.042429 0.175 Uiso 1 1 d G U . . .
H5WB H 0.142823 0.459413 0.996042 0.175 Uiso 1 1 d G U . . .
O6W O 0.4722(12) 1.1915(10) 0.2405(10) 0.157(7) Uani 0.313(9) 1 d . U P . .
O7W O 0.2534(19) 1.2179(18) 0.2637(11) 0.120(10) Uani 0.176(10) 1 d . U P . .

loop_
_atom_site_aniso_label
_atom_site_aniso_U_11
_atom_site_aniso_U_22
_atom_site_aniso_U_33
_atom_site_aniso_U_23
_atom_site_aniso_U_13
_atom_site_aniso_U_12
O1A 0.0549(12) 0.0647(13) 0.0811(14) -0.0332(11) -0.0214(10) 0.0037(10)
C2A 0.0514(16) 0.0681(19) 0.0505(16) -0.0193(14) -0.0051(13) -0.0138(14)
C3A 0.0550(17) 0.073(2) 0.0558(17) -0.0135(15) -0.0086(14) -0.0162(15)
C4A 0.066(2) 0.089(3) 0.065(2) -0.0141(18) -0.0181(16) -0.0208(18)
C5A 0.094(3) 0.096(3) 0.069(2) -0.023(2) -0.021(2) -0.035(2)
C6A 0.091(3) 0.080(2) 0.066(2) -0.0290(18) -0.0077(19) -0.023(2)
C7A 0.0621(19) 0.069(2) 0.0591(18) -0.0199(15) -0.0029(14) -0.0162(15)
C8A 0.0652(19) 0.0622(19) 0.068(2) -0.0260(15) -0.0006(15) -0.0061(15)
C9A 0.0616(19) 0.0562(18) 0.0680(19) -0.0231(15) -0.0046(15) -0.0001(14)
C10A 0.0585(17) 0.0503(16) 0.0593(17) -0.0191(13) 0.0025(14) -0.0078(13)
C11A 0.0609(18) 0.0530(17) 0.0615(18) -0.0230(14) 0.0008(14) -0.0030(14)
C12A 0.081(2) 0.061(2) 0.091(2) -0.0282(18) -0.0010(19) -0.0139(17)
C13A 0.068(2) 0.076(2) 0.067(2) -0.0269(17) 0.0030(16) -0.0013(17)
C14A 0.0584(17) 0.0490(16) 0.0621(18) -0.0173(13) 0.0043(14) -0.0043(13)
C15A 0.068(2) 0.0562(19) 0.080(2) -0.0233(16) 0.0022(17) 0.0072(15)
C16A 0.069(2) 0.058(2) 0.088(2) -0.0107(17) -0.0089(19) 0.0071(16)
C17A 0.073(2) 0.064(2) 0.079(2) -0.0116(17) -0.0140(17) -0.0020(17)
C18A 0.070(2) 0.0595(19) 0.068(2) -0.0193(15) -0.0058(16) -0.0059(16)
C19A 0.0597(18) 0.0470(16) 0.0598(17) -0.0142(13) 0.0003(14) -0.0029(13)
N20A 0.0607(15) 0.0475(13) 0.0633(15) -0.0214(11) -0.0021(12) 0.0014(11)
C21A 0.086(2) 0.062(2) 0.080(2) -0.0367(17) -0.0118(18) 0.0120(17)
O22A 0.0611(13) 0.0796(15) 0.0877(16) -0.0267(12) -0.0289(11) 0.0052(11)
C23A 0.061(2) 0.096(3) 0.105(3) -0.018(2) -0.030(2) 0.0054(19)
O1B 0.0493(11) 0.0802(14) 0.0647(13) -0.0269(11) 0.0036(9) -0.0135(10)
C2B 0.0440(15) 0.0626(18) 0.0536(16) -0.0075(13) -0.0071(12) -0.0067(13)
C3B 0.0489(17) 0.070(2) 0.0590(18) -0.0096(15) -0.0066(14) -0.0046(15)
C4B 0.0584(19) 0.082(2) 0.075(2) -0.0053(18) -0.0040(16) -0.0186(17)
C5B 0.076(2) 0.076(2) 0.094(3) -0.016(2) -0.004(2) -0.0274(19)
C6B 0.078(2) 0.069(2) 0.083(2) -0.0230(18) -0.0014(19) -0.0157(18)
C7B 0.0523(17) 0.0612(18) 0.0628(18) -0.0105(14) -0.0051(14) -0.0077(14)
C8B 0.0566(18) 0.068(2) 0.0617(18) -0.0207(15) -0.0010(14) -0.0043(15)
C9B 0.0561(18) 0.069(2) 0.0575(18) -0.0216(15) 0.0023(14) -0.0036(15)
C10B 0.0545(17) 0.0629(19) 0.0521(16) -0.0171(14) -0.0032(13) -0.0051(14)
C11B 0.0537(17) 0.0590(17) 0.0511(16) -0.0189(13) -0.0034(13) -0.0011(13)
C12B 0.067(2) 0.066(2) 0.076(2) -0.0118(16) -0.0060(17) 0.0005(16)
C13B 0.081(2) 0.095(3) 0.064(2) -0.0268(18) -0.0121(17) -0.014(2)
C14B 0.0562(17) 0.0639(19) 0.0501(16) -0.0150(14) -0.0023(13) -0.0043(14)
C15B 0.073(2) 0.081(2) 0.0602(19) -0.0287(17) 0.0077(16) -0.0064(18)
C16B 0.074(2) 0.105(3) 0.060(2) -0.0263(19) 0.0173(17) -0.018(2)
C17B 0.080(2) 0.095(3) 0.062(2) -0.0171(19) 0.0076(17) -0.035(2)
C18B 0.078(2) 0.081(2) 0.066(2) -0.0242(17) 0.0024(17) -0.0218(19)
C19B 0.0574(18) 0.070(2) 0.0500(16) -0.0175(14) 0.0038(13) -0.0096(15)
N20B 0.0631(15) 0.0663(16) 0.0551(14) -0.0251(12) 0.0069(12) -0.0105(13)
C21B 0.107(3) 0.087(3) 0.092(3) -0.052(2) 0.031(2) -0.029(2)
O22B 0.0550(13) 0.0994(18) 0.0768(15) -0.0306(13) 0.0125(11) -0.0164(12)
C23B 0.059(2) 0.131(4) 0.084(3) -0.032(2) 0.0146(18) -0.015(2)
P1C 0.0538(4) 0.0665(5) 0.0542(4) -0.0227(4) -0.0097(3) 0.0101(4)
O2C 0.0746(14) 0.0617(13) 0.0790(14) -0.0302(11) -0.0295(11) 0.0099(11)
O3C 0.0894(17) 0.0630(14) 0.1044(18) -0.0219(13) -0.0415(14) 0.0011(12)
O4C 0.0658(15) 0.132(2) 0.0569(13) -0.0226(13) -0.0038(11) 0.0260(14)
O5C 0.0589(13) 0.0883(16) 0.0570(12) -0.0169(11) -0.0039(10) 0.0169(11)
P1D 0.0623(5) 0.0717(6) 0.0586(5) -0.0128(4) -0.0076(4) 0.0054(4)
O2D 0.0725(16) 0.153(3) 0.0602(14) -0.0027(15) 0.0028(12) 0.0357(16)
O3D 0.0770(15) 0.0941(17) 0.0581(13) -0.0121(12) -0.0001(11) 0.0183(13)
O4D 0.109(2) 0.094(2) 0.114(2) -0.0138(16) -0.0380(17) -0.0254(16)
O5D 0.0927(18) 0.0738(16) 0.0923(17) -0.0318(13) 0.0010(14) -0.0064(13)
P1E 0.0916(7) 0.0729(6) 0.0887(7) -0.0173(5) 0.0132(6) -0.0211(5)
O2E 0.134(3) 0.141(3) 0.0700(17) -0.0338(17) 0.0051(16) -0.037(2)
O3E 0.095(2) 0.092(2) 0.128(2) -0.0152(17) 0.0230(18) -0.0087(16)
O4E 0.123(2) 0.142(3) 0.0768(18) -0.0258(17) -0.0025(16) -0.045(2)
O5E 0.145(3) 0.0758(18) 0.126(2) -0.0261(17) 0.047(2) -0.0153(18)
P1F 0.108(8) 0.130(8) 0.123(8) -0.016(6) -0.023(6) -0.028(6)
O2F 0.084(11) 0.075(10) 0.044(8) 0.025(7) -0.028(7) 0.000(8)
O3F 0.20(2) 0.20(3) 0.17(2) -0.051(17) -0.042(17) -0.043(17)
O4F 0.131(14) 0.144(15) 0.161(16) -0.105(13) -0.006(11) -0.007(11)
O5F 0.099(15) 0.085(13) 0.069(12) 0.008(9) -0.036(10) -0.024(11)
P1G 0.083(3) 0.079(3) 0.062(3) -0.021(2) -0.0106(18) -0.013(2)
O2G 0.131(13) 0.223(18) 0.195(17) 0.043(13) -0.056(12) -0.074(13)
O3G 0.071(5) 0.058(5) 0.074(6) -0.026(4) -0.037(4) 0.016(4)
O4G 0.212(14) 0.135(11) 0.108(9) -0.045(8) 0.019(10) 0.049(10)
O5G 0.125(9) 0.065(5) 0.074(5) -0.014(4) -0.040(5) 0.000(5)
O1W 0.108(6) 0.219(12) 0.118(7) 0.001(8) -0.022(5) -0.017(8)
O2W 0.117(4) 0.159(5) 0.113(4) -0.039(3) -0.013(3) -0.021(3)
O3W 0.136(4) 0.156(4) 0.120(4) -0.043(3) -0.036(3) 0.005(3)
O4W 0.101(2) 0.092(2) 0.0926(18) -0.0355(16) 0.0147(15) -0.0228(15)
O5W 0.129(3) 0.103(2) 0.121(3) -0.0097(18) -0.036(2) -0.028(2)
O6W 0.145(11) 0.105(9) 0.229(13) -0.016(8) -0.062(9) -0.033(7)
O7W 0.119(15) 0.147(16) 0.100(12) -0.044(10) -0.011(10) -0.013(11)

loop_
_atom_type_symbol
_atom_type_description
_atom_type_scat_dispersion_real
_atom_type_scat_dispersion_imag
_atom_type_scat_source
C C 0.0181 0.0091 'International Tables Vol C Tables 4.2.6.8 and 6.1.1.4'
H H 0.0000 0.0000 'International Tables Vol C Tables 4.2.6.8 and 6.1.1.4'
N N 0.0311 0.0180 'International Tables Vol C Tables 4.2.6.8 and 6.1.1.4'
O O 0.0492 0.0322 'International Tables Vol C Tables 4.2.6.8 and 6.1.1.4'
P P 0.2955 0.4335 'International Tables Vol C Tables 4.2.6.8 and 6.1.1.4'

loop_
_geom_angle_atom_site_label_1
_geom_angle_atom_site_label_2
_geom_angle_atom_site_label_3
_geom_angle
_geom_angle_site_symmetry_3
C2A O1A H1A 109.5 .
O1A C2A C3A 120.5(3) .
O1A C2A C7A 119.3(3) .
C3A C2A C7A 120.2(3) .
C4A C3A O22A 126.2(3) .
C4A C3A C2A 120.9(3) .
O22A C3A C2A 112.9(2) .
C3A C4A C5A 119.4(3) .
C3A C4A H4A 120.3 .
C5A C4A H4A 120.3 .
C6A C5A C4A 120.8(3) .
C6A C5A H5A 119.6 .
C4A C5A H5A 119.6 .
C5A C6A C7A 121.2(3) .
C5A C6A H6A 119.4 .
C7A C6A H6A 119.4 .
C2A C7A C6A 117.2(3) .
C2A C7A C8A 124.1(3) .
C6A C7A C8A 118.6(3) .
C9A C8A C7A 127.6(3) .
C9A C8A H8A 116.2 .
C7A C8A H8A 116.2 .
C8A C9A C10A 126.1(3) .
C8A C9A H9A 117.0 .
C10A C9A H9A 117.0 .
N20A C10A C9A 121.3(2) .
N20A C10A C11A 109.1(3) .
C9A C10A C11A 129.6(3) .
C14A C11A C10A 101.2(2) .
C14A C11A C12A 110.9(3) .
C10A C11A C12A 111.0(3) .
C14A C11A C13A 111.2(3) .
C10A C11A C13A 111.2(3) .
C12A C11A C13A 111.0(3) .
C11A C12A H12A 109.5 .
C11A C12A H12B 109.5 .
H12A C12A H12B 109.5 .
C11A C12A H12C 109.5 .
H12A C12A H12C 109.5 .
H12B C12A H12C 109.5 .
C11A C13A H13A 109.5 .
C11A C13A H13B 109.5 .
H13A C13A H13B 109.5 .
C11A C13A H13C 109.5 .
H13A C13A H13C 109.5 .
H13B C13A H13C 109.5 .
C19A C14A C15A 118.5(3) .
C19A C14A C11A 110.0(3) .
C15A C14A C11A 131.5(3) .
C16A C15A C14A 118.8(3) .
C16A C15A H15A 120.6 .
C14A C15A H15A 120.6 .
C15A C16A C17A 121.3(3) .
C15A C16A H16A 119.3 .
C17A C16A H16A 119.3 .
C18A C17A C16A 121.0(3) .
C18A C17A H17A 119.5 .
C16A C17A H17A 119.5 .
C17A C18A C19A 116.5(3) .
C17A C18A H18A 121.7 .
C19A C18A H18A 121.7 .
C18A C19A C14A 123.9(3) .
C18A C19A N20A 128.4(3) .
C14A C19A N20A 107.7(3) .
C10A N20A C19A 112.0(2) .
C10A N20A C21A 127.0(3) .
C19A N20A C21A 121.0(2) .
N20A C21A H21A 109.5 .
N20A C21A H21B 109.5 .
H21A C21A H21B 109.5 .
N20A C21A H21C 109.5 .
H21A C21A H21C 109.5 .
H21B C21A H21C 109.5 .
N20A C21A H21D 109.5 .
H21A C21A H21D 141.1 .
H21B C21A H21D 56.3 .
H21C C21A H21D 56.3 .
N20A C21A H21E 109.5 .
H21A C21A H21E 56.3 .
H21B C21A H21E 141.1 .
H21C C21A H21E 56.3 .
H21D C21A H21E 109.5 .
N20A C21A H21F 109.5 .
H21A C21A H21F 56.3 .
H21B C21A H21F 56.3 .
H21C C21A H21F 141.1 .
H21D C21A H21F 109.5 .
H21E C21A H21F 109.5 .
C3A O22A C23A 118.6(3) .
O22A C23A H23A 109.5 .
O22A C23A H23B 109.5 .
H23A C23A H23B 109.5 .
O22A C23A H23C 109.5 .
H23A C23A H23C 109.5 .
H23B C23A H23C 109.5 .
C2B O1B H1B 109.5 .
O1B C2B C3B 119.7(3) .
O1B C2B C7B 120.1(3) .
C3B C2B C7B 120.2(3) .
O22B C3B C4B 126.6(3) .
O22B C3B C2B 112.7(3) .
C4B C3B C2B 120.7(3) .
C3B C4B C5B 119.4(3) .
C3B C4B H4B 120.3 .
C5B C4B H4B 120.3 .
C6B C5B C4B 120.7(3) .
C6B C5B H5B 119.6 .
C4B C5B H5B 119.6 .
C5B C6B C7B 121.9(3) .
C5B C6B H6B 119.1 .
C7B C6B H6B 119.1 .
C6B C7B C2B 117.0(3) .
C6B C7B C8B 119.0(3) .
C2B C7B C8B 123.9(3) .
C9B C8B C7B 127.4(3) .
C9B C8B H8B 116.3 .
C7B C8B H8B 116.3 .
C8B C9B C10B 126.9(3) .
C8B C9B H9B 116.6 .
C10B C9B H9B 116.6 .
N20B C10B C9B 121.1(3) .
N20B C10B C11B 109.4(2) .
C9B C10B C11B 129.6(3) .
C14B C11B C10B 101.1(2) .
C14B C11B C13B 110.9(3) .
C10B C11B C13B 111.2(2) .
C14B C11B C12B 111.3(2) .
C10B C11B C12B 111.4(2) .
C13B C11B C12B 110.5(3) .
C11B C12B H12D 109.5 .
C11B C12B H12E 109.5 .
H12D C12B H12E 109.5 .
C11B C12B H12F 109.5 .
H12D C12B H12F 109.5 .
H12E C12B H12F 109.5 .
C11B C13B H13D 109.5 .
C11B C13B H13E 109.5 .
H13D C13B H13E 109.5 .
C11B C13B H13F 109.5 .
H13D C13B H13F 109.5 .
H13E C13B H13F 109.5 .
C19B C14B C15B 118.8(3) .
C19B C14B C11B 109.5(2) .
C15B C14B C11B 131.6(3) .
C14B C15B C16B 118.5(3) .
C14B C15B H15B 120.8 .
C16B C15B H15B 120.8 .
C17B C16B C15B 121.4(3) .
C17B C16B H16B 119.3 .
C15B C16B H16B 119.3 .
C16B C17B C18B 121.5(3) .
C16B C17B H17B 119.2 .
C18B C17B H17B 119.2 .
C17B C18B C19B 116.1(3) .
C17B C18B H18B 121.9 .
C19B C18B H18B 121.9 .
C14B C19B C18B 123.7(3) .
C14B C19B N20B 107.8(3) .
C18B C19B N20B 128.5(3) .
C10B N20B C19B 112.2(2) .
C10B N20B C21B 126.8(3) .
C19B N20B C21B 121.0(3) .
N20B C21B H21G 109.5 .
N20B C21B H21H 109.5 .
H21G C21B H21H 109.5 .
N20B C21B H21I 109.5 .
H21G C21B H21I 109.5 .
H21H C21B H21I 109.5 .
C3B O22B C23B 119.4(3) .
O22B C23B H23D 109.5 .
O22B C23B H23E 109.5 .
H23D C23B H23E 109.5 .
O22B C23B H23F 109.5 .
H23D C23B H23F 109.5 .
H23E C23B H23F 109.5 .
O2C P1C O5C 113.82(14) .
O2C P1C O3C 110.10(12) .
O5C P1C O3C 108.28(14) .
O2C P1C O4C 110.53(13) .
O5C P1C O4C 109.20(12) .
O3C P1C O4C 104.48(16) .
P1C O3C H3C 109.5 .
P1C O4C H4C 109.5 .
O3D P1D O2D 113.43(13) .
O3D P1D O4D 111.02(17) .
O2D P1D O4D 105.56(18) .
O3D P1D O5D 112.11(15) .
O2D P1D O5D 105.95(16) .
O4D P1D O5D 108.37(15) .
P1D O2D H2D 109.5 .
P1D O4D H4D 109.5 .
P1D O5D H5D 109.5 .
O4E P1E O3E 117.0(2) .
O4E P1E O2E 110.95(17) .
O3E P1E O2E 103.79(19) .
O4E P1E O5E 107.01(19) .
O3E P1E O5E 109.15(17) .
O2E P1E O5E 108.7(2) .
P1E O2E H2E 109.5 .
P1E O5E H5E 109.5 .
O5F P1F O2F 112.7(9) .
O5F P1F O4F 115.1(11) .
O2F P1F O4F 110.5(9) .
O5F P1F O3F 104.3(10) .
O2F P1F O3F 108.9(11) .
O4F P1F O3F 104.6(10) .
P1F O4F H4F 109.5 .
O5G P1G O2G 110.2(8) .
O5G P1G O4G 111.3(6) .
O2G P1G O4G 111.3(9) .
O5G P1G O3G 104.7(5) .
O2G P1G O3G 112.0(8) .
O4G P1G O3G 107.2(7) .
P1G O2G H2G 109.5 .
P1G O3G H3G 109.5 .
H3G O3G H2G 94.7 2_576
P1G O4G H4G 109.5 .
O7W O2W O6W 112.4(10) .
H4WA O4W H4WB 104.5 .
H5WA O5W H5WB 104.5 .

loop_
_geom_bond_atom_site_label_1
_geom_bond_atom_site_label_2
_geom_bond_distance
O1A C2A 1.346(3)
O1A H1A 0.8200
C2A C3A 1.397(4)
C2A C7A 1.407(4)
C3A C4A 1.370(4)
C3A O22A 1.371(4)
C4A C5A 1.381(5)
C4A H4A 0.9300
C5A C6A 1.372(5)
C5A H5A 0.9300
C6A C7A 1.410(4)
C6A H6A 0.9300
C7A C8A 1.445(5)
C8A C9A 1.346(4)
C8A H8A 0.9300
C9A C10A 1.424(4)
C9A H9A 0.9300
C10A N20A 1.324(4)
C10A C11A 1.528(4)
C11A C14A 1.501(4)
C11A C12A 1.543(4)
C11A C13A 1.543(4)
C12A H12A 0.9600
C12A H12B 0.9600
C12A H12C 0.9600
C13A H13A 0.9600
C13A H13B 0.9600
C13A H13C 0.9600
C14A C19A 1.380(4)
C14A C15A 1.387(4)
C15A C16A 1.376(5)
C15A H15A 0.9300
C16A C17A 1.386(5)
C16A H16A 0.9300
C17A C18A 1.378(5)
C17A H17A 0.9300
C18A C19A 1.379(4)
C18A H18A 0.9300
C19A N20A 1.422(4)
N20A C21A 1.467(4)
C21A H21A 0.9600
C21A H21B 0.9600
C21A H21C 0.9600
C21A H21D 0.9600
C21A H21E 0.9600
C21A H21F 0.9600
O22A C23A 1.418(4)
C23A H23A 0.9600
C23A H23B 0.9600
C23A H23C 0.9600
O1B C2B 1.345(3)
O1B H1B 0.8200
C2B C3B 1.402(4)
C2B C7B 1.413(4)
C3B O22B 1.360(4)
C3B C4B 1.374(5)
C4B C5B 1.386(5)
C4B H4B 0.9300
C5B C6B 1.365(5)
C5B H5B 0.9300
C6B C7B 1.407(4)
C6B H6B 0.9300
C7B C8B 1.438(4)
C8B C9B 1.352(4)
C8B H8B 0.9300
C9B C10B 1.415(4)
C9B H9B 0.9300
C10B N20B 1.317(4)
C10B C11B 1.523(4)
C11B C14B 1.511(4)
C11B C13B 1.533(4)
C11B C12B 1.541(4)
C12B H12D 0.9600
C12B H12E 0.9600
C12B H12F 0.9600
C13B H13D 0.9600
C13B H13E 0.9600
C13B H13F 0.9600
C14B C19B 1.380(4)
C14B C15B 1.381(4)
C15B C16B 1.382(5)
C15B H15B 0.9300
C16B C17B 1.375(5)
C16B H16B 0.9300
C17B C18B 1.377(5)
C17B H17B 0.9300
C18B C19B 1.383(5)
C18B H18B 0.9300
C19B N20B 1.422(4)
N20B C21B 1.477(4)
C21B H21G 0.9600
C21B H21H 0.9600
C21B H21I 0.9600
O22B C23B 1.411(4)
C23B H23D 0.9600
C23B H23E 0.9600
C23B H23F 0.9600
P1C O2C 1.493(2)
P1C O5C 1.512(2)
P1C O3C 1.547(2)
P1C O4C 1.554(2)
O3C H3C 0.8200
O4C H4C 0.8200
P1D O3D 1.493(2)
P1D O2D 1.514(3)
P1D O4D 1.525(3)
P1D O5D 1.544(3)
O2D H2D 0.8200
O4D H4D 0.8200
O5D H5D 0.8200
P1E O4E 1.484(3)
P1E O3E 1.510(3)
P1E O2E 1.532(3)
P1E O5E 1.536(3)
O2E H2E 0.8200
O5E H5E 0.8200
P1F O5F 1.506(9)
P1F O2F 1.512(8)
P1F O4F 1.543(9)
P1F O3F 1.561(8)
O2F H2F 0.8200
O3F H3F 0.8200
O4F H4F 0.8200
P1G O5G 1.497(7)
P1G O2G 1.508(8)
P1G O4G 1.541(8)
P1G O3G 1.544(6)
O2G H2G 0.8200
O3G H3G 0.8200
O4G H4G 0.8200
O4W H4WA 0.8200
O4W H4WB 0.8199
O5W H5WA 0.8200
O5W H5WB 0.8200
